data_7021625
loop_
_publ_author_name
'Mishra, Shashank'
'Jeanneau, Erwann'
'Bulin, Anne-Laure'
'Ledoux, Gilles'
'Jouguet, Bernadette'
'Amans, David'
'Belsky, Andrei'
'Daniele, St\'ephane'
'Dujardin, Christophe'

_publ_section_title
;
 A molecular precursor approach to monodisperse scintillating CeF3
 nanocrystals.
;
_journal_issue 35
_journal_name_full 'Dalton transactions (Cambridge, England : 2003)'
_journal_page_first 12633
_journal_page_last 12643
_journal_paper_doi 10.1039/c3dt50605c
_journal_volume 42
_journal_year 2013
_chemical_formula_moiety 'C21 H24 Ce2 F15 N3 O15'
_chemical_formula_sum 'C21 H24 Ce2 F15 N3 O15'
_chemical_formula_weight 1123.64
_space_group_IT_number 14
_symmetry_cell_setting monoclinic
_symmetry_space_group_name_Hall '-P 2yn'
_symmetry_space_group_name_H-M 'P 1 21/n 1'
_atom_sites_solution_hydrogens geom
_atom_sites_solution_primary direct
_audit_creation_date 10-12-02
_audit_creation_method CRYSTALS_ver_14.11
_cell_angle_alpha 90
_cell_angle_beta 92.460(5)
_cell_angle_gamma 90
_cell_formula_units_Z 4
_cell_length_a 13.9810(8)
_cell_length_b 12.1462(5)
_cell_length_c 21.4670(10)
_cell_measurement_reflns_used 24288
_cell_measurement_temperature 110
_cell_measurement_theta_max 29.5885
_cell_measurement_theta_min 3.2999
_cell_volume 3642.1(3)
_computing_cell_refinement
;
CrysAlisPro, Oxford Diffraction Ltd.,
Version 1.171.34.44 (release 25-10-2010 CrysAlis171 .NET)
(compiled Oct 25 2010,18:11:34)
;
_computing_data_collection
;
CrysAlisPro, Oxford Diffraction Ltd.,
Version 1.171.34.44 (release 25-10-2010 CrysAlis171 .NET)
(compiled Oct 25 2010,18:11:34)
;
_computing_data_reduction
;
CrysAlisPro, Oxford Diffraction Ltd.,
Version 1.171.34.44 (release 25-10-2010 CrysAlis171 .NET)
(compiled Oct 25 2010,18:11:34)
;
_computing_molecular_graphics 'CAMERON (Watkin et al., 1996)'
_computing_publication_material 'CRYSTALS (Betteridge et al., 2003)'
_computing_structure_refinement 'CRYSTALS (Betteridge et al., 2003)'
_computing_structure_solution 'SIR97 (Altomare et al., 1999)'
_diffrn_ambient_temperature 110
_diffrn_detector_area_resol_mean 10.4685
_diffrn_measured_fraction_theta_full 0.998
_diffrn_measured_fraction_theta_max 0.913
_diffrn_measurement_device_type 'Xcalibur, Atlas, Gemini ultra'
_diffrn_measurement_method '\w scans'
_diffrn_radiation_monochromator graphite
_diffrn_radiation_source 'Enhance (Mo) X-ray Source'
_diffrn_radiation_type 'Mo K\a'
_diffrn_radiation_wavelength 0.7107
_diffrn_reflns_av_R_equivalents 0.068
_diffrn_reflns_limit_h_max 18
_diffrn_reflns_limit_h_min -18
_diffrn_reflns_limit_k_max 16
_diffrn_reflns_limit_k_min -16
_diffrn_reflns_limit_l_max 29
_diffrn_reflns_limit_l_min -27
_diffrn_reflns_number 50908
_diffrn_reflns_theta_full 26.984
_diffrn_reflns_theta_max 29.652
_diffrn_reflns_theta_min 3.306
_diffrn_standards_number 0
_exptl_absorpt_coefficient_mu 2.611
_exptl_absorpt_correction_T_max 0.753
_exptl_absorpt_correction_T_min 0.664
_exptl_absorpt_correction_type analytical
_exptl_absorpt_process_details
;
CrysAlisPro, Oxford Diffraction Ltd.,
Version 1.171.34.44 (release 25-10-2010 CrysAlis171 .NET)
(compiled Oct 25 2010,18:11:34)
Analytical numeric absorption correction using a multifaceted crystal
model based on expressions derived by R.C. Clark & J.S. Reid.
(Clark, R. C. & Reid, J. S. (1995). Acta Cryst. A51, 887-897)
;
_exptl_crystal_colour colorless
_exptl_crystal_density_diffrn 2.049
_exptl_crystal_density_method 'not measured'
_exptl_crystal_description block
_exptl_crystal_F_000 2168
_exptl_crystal_size_max 0.209
_exptl_crystal_size_mid 0.185
_exptl_crystal_size_min 0.120
_refine_diff_density_max 2.33
_refine_diff_density_min -1.71
_refine_ls_extinction_method None
_refine_ls_goodness_of_fit_ref 0.9750
_refine_ls_hydrogen_treatment none
_refine_ls_matrix_type full
_refine_ls_number_parameters 505
_refine_ls_number_reflns 9395
_refine_ls_number_restraints 0
_refine_ls_R_factor_all 0.0659
_refine_ls_R_factor_gt 0.0499
_refine_ls_shift/su_max 0.0010747
_refine_ls_shift/su_mean 0.0000265
_refine_ls_structure_factor_coef Fsqd
_refine_ls_weighting_details
;
Method, part 1, Chebychev polynomial, (Watkin, 1994, Prince, 1982)
[weight] = 1.0/[A~0~*T~0~(x)+A~1~*T~1~(x) ... +A~n-1~]*T~n-1~(x)]
where A~i~ are the Chebychev coefficients listed below and x= Fcalc/Fmax
Method = Robust Weighting (Prince, 1982)
W = [weight] * [1-(deltaF/6*sigmaF)^2^]^2^
A~i~ are:
799. 0.102E+04 583. 158.
;
_refine_ls_weighting_scheme calc
_refine_ls_wR_factor_all 0.0983
_refine_ls_wR_factor_gt 0.0855
_refine_ls_wR_factor_ref 0.0983
_reflns_limit_h_max 18
_reflns_limit_h_min -18
_reflns_limit_k_max 16
_reflns_limit_k_min 0
_reflns_limit_l_max 29
_reflns_limit_l_min 0
_reflns_number_gt 7830
_reflns_number_total 9396
_reflns_threshold_expression I>2.0\s(I)
_oxford_diffrn_Wilson_B_factor 0.00
_oxford_diffrn_Wilson_scale 0.00
_oxford_refine_ls_r_factor_ref 0.0659
_oxford_refine_ls_scale 1.261(3)
_oxford_reflns_number_all 9395
_oxford_reflns_threshold_expression_ref I>-10.0\s(I)
_oxford_structure_analysis_title 'sm10 in P 1 21/n 1'
_cod_data_source_file c3dt50605c.txt
_cod_data_source_block complex1
_cod_depositor_comments
;
The following automatic conversions were performed:

'_symmetry_cell_setting' value 'Monoclinic' changed to 'monoclinic'
according to /home/saulius/struct/CIF-dictionaries/cif_core.dic
dictionary named 'cif_core.dic' version 2.4.2 from 2011-04-26.

Automatic conversion script
Id: cif_fix_values 1891 2012-01-12 08:04:46Z andrius 
;
_cod_original_sg_symbol_H-M 'P 1 21/n 1 '
_cod_database_code 7021625

loop_
_symmetry_equiv_pos_as_xyz
x,y,z
-x,-y,-z
-x+1/2,y+1/2,-z+1/2
x+1/2,-y+1/2,z+1/2

loop_
_atom_site_label
_atom_site_type_symbol
_atom_site_fract_x
_atom_site_fract_y
_atom_site_fract_z
_atom_site_U_iso_or_equiv
_atom_site_occupancy
_atom_site_adp_type
_atom_site_refinement_flags_posn
F1 F 0.1235(6) 0.3737(9) 0.7097(3) 0.1380 1.0000 Uani .
F2 F 0.0492(9) 0.5120(6) 0.7312(3) 0.1454 1.0000 Uani .
F3 F -0.0189(7) 0.3656(9) 0.7186(3) 0.1489 1.0000 Uani .
F4 F 0.2127(7) 0.1842(6) 0.2919(3) 0.1205 1.0000 Uani .
F5 F 0.3388(5) 0.2756(9) 0.2868(3) 0.1297 1.0000 Uani .
F6 F 0.2092(7) 0.3470(8) 0.2695(3) 0.1175 1.0000 Uani .
F7 F 0.2711(5) 0.0407(5) 0.6132(4) 0.1130 1.0000 Uani .
F8 F 0.2267(6) 0.1516(6) 0.6780(2) 0.1118 1.0000 Uani .
F9 F 0.1279(4) 0.0836(6) 0.6156(3) 0.0879 1.0000 Uani .
F10 F 0.6847(4) 0.2645(5) 0.6498(3) 0.0690 1.0000 Uani .
F11 F 0.7495(4) 0.4053(6) 0.6108(3) 0.0763 1.0000 Uani .
F12 F 0.6484(5) 0.4254(5) 0.6801(2) 0.0731 1.0000 Uani .
F13 F 0.5242(4) 0.3962(6) 0.2877(2) 0.0782 1.0000 Uani .
F14 F 0.5820(5) 0.2477(4) 0.3292(2) 0.0697 1.0000 Uani .
F15 F 0.6713(4) 0.3835(5) 0.3117(2) 0.0607 1.0000 Uani .
N1 N -0.0943(4) 0.0792(5) 0.5955(2) 0.0296 1.0000 Uani .
N2 N -0.0826(4) 0.2046(4) 0.2936(2) 0.0270 1.0000 Uani .
N3 N 0.4169(5) 0.0152(4) 0.4270(3) 0.0337 1.0000 Uani .
C1 C -0.0602(5) 0.1741(5) 0.5784(3) 0.0304 1.0000 Uani .
C2 C -0.1045(6) -0.0111(5) 0.5516(3) 0.0366 1.0000 Uani .
C3 C -0.1125(7) 0.0548(8) 0.6600(3) 0.0549 1.0000 Uani .
C4 C -0.0254(5) 0.2475(5) 0.3371(3) 0.0253 1.0000 Uani .
C5 C -0.1709(5) 0.1511(7) 0.3069(3) 0.0403 1.0000 Uani .
C6 C -0.0602(6) 0.2124(7) 0.2275(3) 0.0381 1.0000 Uani .
C7 C 0.0260(5) 0.4494(5) 0.6273(3) 0.0257 1.0000 Uani .
C8 C 0.0469(7) 0.4276(7) 0.6976(3) 0.0484 1.0000 Uani .
C9 C 0.2456(4) 0.3054(5) 0.3747(3) 0.0247 1.0000 Uani .
C10 C 0.2558(6) 0.2732(8) 0.3059(3) 0.0461 1.0000 Uani .
C11 C 0.1802(4) 0.5486(5) 0.5125(3) 0.0206 1.0000 Uani .
C12 C 0.2296(5) 0.6524(6) 0.5342(3) 0.0350 1.0000 Uani .
C13 C 0.2342(4) 0.2155(5) 0.5746(3) 0.0232 1.0000 Uani .
C14 C 0.2138(5) 0.1222(6) 0.6201(3) 0.0338 1.0000 Uani .
C15 C 0.4272(5) 0.1203(6) 0.4386(3) 0.0334 1.0000 Uani .
C16 C 0.4568(8) -0.0342(7) 0.3721(4) 0.0586 1.0000 Uani .
C17 C 0.3681(5) -0.0576(5) 0.4681(4) 0.0368 1.0000 Uani .
C18 C 0.5857(4) 0.3724(5) 0.5813(3) 0.0224 1.0000 Uani .
C19 C 0.6684(5) 0.3672(6) 0.6300(3) 0.0304 1.0000 Uani .
C20 C 0.5659(4) 0.4047(5) 0.3953(3) 0.0221 1.0000 Uani .
C21 C 0.5855(5) 0.3566(6) 0.3305(3) 0.0362 1.0000 Uani .
O1 O -0.0390(3) 0.1989(4) 0.52493(19) 0.0269 1.0000 Uani .
O2 O -0.0385(3) 0.2444(4) 0.39443(19) 0.0284 1.0000 Uani .
O3 O 0.0598(3) 0.3797(3) 0.59251(18) 0.0248 1.0000 Uani .
O4 O -0.0231(4) 0.5324(4) 0.6153(2) 0.0338 1.0000 Uani .
O5 O 0.1652(3) 0.2917(4) 0.3948(2) 0.0323 1.0000 Uani .
O6 O 0.3194(3) 0.3396(4) 0.4016(2) 0.0304 1.0000 Uani .
O7 O 0.0903(3) 0.5519(3) 0.50366(19) 0.0228 1.0000 Uani .
O8 O 0.2252(3) 0.4598(3) 0.50462(19) 0.0232 1.0000 Uani .
O9 O 0.1788(3) 0.2205(4) 0.5269(2) 0.0285 1.0000 Uani .
O10 O 0.3056(3) 0.2717(4) 0.58786(19) 0.0271 1.0000 Uani .
O11 O 0.3973(3) 0.1689(4) 0.4853(2) 0.0307 1.0000 Uani .
O12 O 0.5253(3) 0.2980(3) 0.5817(2) 0.0258 1.0000 Uani .
O13 O 0.5836(3) 0.4535(3) 0.54490(19) 0.0242 1.0000 Uani .
O14 O 0.5204(3) 0.3432(3) 0.42943(18) 0.0237 1.0000 Uani .
O15 O 0.4027(3) 0.5010(4) 0.59616(19) 0.0245 1.0000 Uani .
Ce1 Ce 0.05910(2) 0.34595(3) 0.477553(14) 0.0191 1.0000 Uani .
Ce2 Ce 0.39126(2) 0.37117(3) 0.506697(14) 0.0192 1.0000 Uani .
H151 H 0.4596 0.1623 0.4098 0.0400 1.0000 Uiso R
H172 H 0.4064 -0.1214 0.4774 0.0550 1.0000 Uiso R
H171 H 0.3552 -0.0193 0.5061 0.0549 1.0000 Uiso R
H173 H 0.3085 -0.0802 0.4483 0.0548 1.0000 Uiso R
H162 H 0.4990 -0.0929 0.3843 0.0880 1.0000 Uiso R
H161 H 0.4918 0.0201 0.3501 0.0879 1.0000 Uiso R
H163 H 0.4059 -0.0624 0.3455 0.0879 1.0000 Uiso R
H123 H 0.2946 0.6557 0.5197 0.0526 1.0000 Uiso R
H122 H 0.2308 0.6553 0.5794 0.0528 1.0000 Uiso R
H121 H 0.1940 0.7155 0.5183 0.0528 1.0000 Uiso R
H11 H -0.0516 0.2277 0.6093 0.0359 1.0000 Uiso R
H31 H -0.1765 0.0271 0.6631 0.0820 1.0000 Uiso R
H32 H -0.1041 0.1205 0.6847 0.0819 1.0000 Uiso R
H33 H -0.0678 -0.0002 0.6748 0.0820 1.0000 Uiso R
H21 H -0.1610 -0.0520 0.5603 0.0548 1.0000 Uiso R
H22 H -0.0497 -0.0580 0.5553 0.0549 1.0000 Uiso R
H23 H -0.1104 0.0176 0.5097 0.0550 1.0000 Uiso R
H41 H 0.0294 0.2834 0.3238 0.0299 1.0000 Uiso R
H51 H -0.1698 0.0767 0.2918 0.0610 1.0000 Uiso R
H53 H -0.2234 0.1904 0.2871 0.0611 1.0000 Uiso R
H52 H -0.1779 0.1502 0.3508 0.0609 1.0000 Uiso R
H61 H -0.1125 0.2472 0.2046 0.0568 1.0000 Uiso R
H63 H -0.0030 0.2549 0.2226 0.0569 1.0000 Uiso R
H62 H -0.0510 0.1395 0.2111 0.0570 1.0000 Uiso R

loop_
_atom_site_aniso_label
_atom_site_aniso_U_11
_atom_site_aniso_U_22
_atom_site_aniso_U_33
_atom_site_aniso_U_23
_atom_site_aniso_U_13
_atom_site_aniso_U_12
F1 0.141(7) 0.244(11) 0.027(3) 0.009(5) -0.017(4) 0.103(8)
F2 0.337(14) 0.069(4) 0.025(3) -0.009(3) -0.046(5) 0.032(7)
F3 0.173(9) 0.228(11) 0.044(4) 0.063(5) -0.010(4) -0.100(8)
F4 0.216(9) 0.102(5) 0.047(3) -0.049(4) 0.054(4) -0.090(6)
F5 0.056(4) 0.285(12) 0.049(3) -0.079(5) 0.021(3) -0.026(6)
F6 0.185(8) 0.138(7) 0.028(3) 0.009(4) -0.007(4) 0.036(7)
F7 0.122(6) 0.066(4) 0.158(7) 0.078(5) 0.084(5) 0.047(4)
F8 0.207(8) 0.097(5) 0.031(3) 0.022(3) -0.006(4) -0.081(6)
F9 0.049(3) 0.103(5) 0.110(5) 0.072(4) -0.021(3) -0.033(3)
F10 0.078(4) 0.051(3) 0.075(4) 0.019(3) -0.035(3) 0.003(3)
F11 0.043(3) 0.121(6) 0.064(4) 0.033(4) -0.006(3) -0.016(3)
F12 0.089(4) 0.087(4) 0.041(3) -0.013(3) -0.018(3) 0.004(4)
F13 0.091(4) 0.120(6) 0.022(2) -0.014(3) -0.018(2) 0.021(4)
F14 0.129(5) 0.035(3) 0.048(3) -0.025(2) 0.039(3) -0.021(3)
F15 0.069(3) 0.074(4) 0.042(3) -0.025(3) 0.033(2) -0.015(3)
N1 0.037(3) 0.030(3) 0.022(3) 0.000(2) 0.004(2) -0.007(2)
N2 0.037(3) 0.028(3) 0.016(2) -0.003(2) -0.004(2) -0.003(2)
N3 0.056(4) 0.018(2) 0.027(3) -0.004(2) 0.006(3) 0.000(2)
C1 0.042(4) 0.026(3) 0.023(3) -0.005(2) 0.002(3) -0.010(3)
C2 0.046(4) 0.021(3) 0.043(4) -0.006(3) 0.007(3) -0.006(3)
C3 0.084(7) 0.057(5) 0.025(4) 0.006(4) 0.014(4) -0.028(5)
C4 0.026(3) 0.030(3) 0.019(3) -0.001(2) -0.003(2) -0.002(2)
C5 0.044(4) 0.047(4) 0.030(3) -0.001(3) -0.005(3) -0.015(4)
C6 0.047(4) 0.051(4) 0.016(3) -0.004(3) -0.002(3) -0.006(4)
C7 0.043(4) 0.021(3) 0.013(2) -0.003(2) 0.003(2) -0.002(3)
C8 0.088(7) 0.041(4) 0.016(3) 0.002(3) -0.003(4) 0.019(4)
C9 0.027(3) 0.028(3) 0.019(3) -0.003(2) -0.001(2) 0.001(2)
C10 0.036(4) 0.080(6) 0.021(3) -0.012(4) -0.004(3) -0.014(4)
C11 0.023(3) 0.020(3) 0.018(3) -0.001(2) -0.002(2) 0.000(2)
C12 0.034(4) 0.026(3) 0.045(4) -0.011(3) -0.003(3) -0.001(3)
C13 0.030(3) 0.017(3) 0.023(3) -0.001(2) 0.004(2) 0.002(2)
C14 0.035(4) 0.035(4) 0.032(3) 0.009(3) -0.002(3) -0.006(3)
C15 0.047(4) 0.026(3) 0.028(3) -0.004(3) 0.003(3) -0.002(3)
C16 0.111(8) 0.028(4) 0.040(4) -0.012(3) 0.033(5) -0.005(4)
C17 0.043(4) 0.021(3) 0.047(4) 0.000(3) 0.008(3) -0.004(3)
C18 0.028(3) 0.019(3) 0.020(3) 0.002(2) 0.001(2) 0.002(2)
C19 0.032(3) 0.035(3) 0.024(3) 0.002(3) -0.007(2) -0.007(3)
C20 0.021(3) 0.026(3) 0.018(3) 0.000(2) -0.003(2) 0.001(2)
C21 0.044(4) 0.035(4) 0.030(3) -0.007(3) 0.001(3) -0.004(3)
O1 0.033(2) 0.029(2) 0.0183(19) 0.0019(17) -0.0004(17) -0.0014(19)
O2 0.037(3) 0.031(2) 0.0162(19) -0.0009(17) -0.0034(18) -0.006(2)
O3 0.039(2) 0.021(2) 0.0137(18) 0.0009(16) -0.0075(17) -0.0010(18)
O4 0.057(3) 0.027(2) 0.018(2) 0.0008(18) 0.002(2) 0.007(2)
O5 0.028(2) 0.046(3) 0.022(2) -0.007(2) 0.0000(18) 0.000(2)
O6 0.026(2) 0.038(3) 0.027(2) -0.011(2) -0.0042(17) -0.003(2)
O7 0.026(2) 0.021(2) 0.022(2) 0.0011(16) 0.0016(16) -0.0017(16)
O8 0.020(2) 0.025(2) 0.025(2) -0.0026(17) 0.0003(17) -0.0025(16)
O9 0.031(2) 0.028(2) 0.026(2) -0.0016(18) -0.0085(18) 0.0044(19)
O10 0.033(2) 0.027(2) 0.022(2) 0.0015(17) -0.0023(18) -0.0017(19)
O11 0.039(3) 0.026(2) 0.027(2) -0.0048(18) 0.0034(19) 0.000(2)
O12 0.026(2) 0.020(2) 0.031(2) 0.0015(17) -0.0012(18) -0.0018(17)
O13 0.031(2) 0.021(2) 0.021(2) 0.0023(16) 0.0021(17) 0.0015(17)
O14 0.030(2) 0.020(2) 0.0211(19) -0.0027(16) 0.0016(16) -0.0004(17)
O15 0.030(2) 0.024(2) 0.020(2) -0.0015(16) -0.0012(17) -0.0031(17)
Ce1 0.02342(15) 0.01899(15) 0.01469(14) -0.00056(11) -0.00149(11) -0.00046(12)
Ce2 0.02499(16) 0.01720(14) 0.01518(14) -0.00066(11) -0.00029(11) 0.00070(12)

loop_
_atom_type_symbol
_atom_type_scat_dispersion_real
_atom_type_scat_dispersion_imag
_atom_type_scat_Cromer_Mann_a1
_atom_type_scat_Cromer_Mann_b1
_atom_type_scat_Cromer_Mann_a2
_atom_type_scat_Cromer_Mann_b2
_atom_type_scat_Cromer_Mann_a3
_atom_type_scat_Cromer_Mann_b3
_atom_type_scat_Cromer_Mann_a4
_atom_type_scat_Cromer_Mann_b4
_atom_type_scat_Cromer_Mann_c
_atom_type_scat_source
C 0.0033 0.0016 2.3100 20.8439 1.0200 10.2075 1.5886 0.5687 0.8650 51.6512 0.2156 'International Tables Vol C 4.2.6.8 and 6.1.1.4'
H 0.0000 0.0000 0.4930 10.5109 0.3229 26.1257 0.1402 3.1424 0.0408 57.7998 0.0030 'International Tables Vol C 4.2.6.8 and 6.1.1.4'
N 0.0061 0.0033 12.2126 0.0057 3.1322 9.8933 2.0125 28.9975 1.1663 0.5826 -11.5290 'International Tables Vol C 4.2.6.8 and 6.1.1.4'
O 0.0106 0.0060 3.0485 13.2771 2.2868 5.7011 1.5463 0.3239 0.8670 32.9089 0.2508 'International Tables Vol C 4.2.6.8 and 6.1.1.4'
F 0.0171 0.0103 3.5392 10.2825 2.6412 4.2944 1.5170 0.2615 1.0243 26.1476 0.2776 'International Tables Vol C 4.2.6.8 and 6.1.1.4'
Ce -0.2486 2.6331 21.1671 2.8122 19.7695 0.2268 11.8513 17.6083 3.3305 127.1130 1.8626 'International Tables Vol C 4.2.6.8 and 6.1.1.4'

loop_
_geom_angle_atom_site_label_1
_geom_angle_site_symmetry_1
_geom_angle_atom_site_label_2
_geom_angle_atom_site_label_3
_geom_angle_site_symmetry_3
_geom_angle
_geom_angle_publ_flag
C1 . N1 C2 . 120.9(5) yes
C1 . N1 C3 . 121.9(6) yes
C2 . N1 C3 . 116.8(6) yes
C4 . N2 C5 . 122.8(5) yes
C4 . N2 C6 . 120.9(6) yes
C5 . N2 C6 . 116.3(5) yes
C15 . N3 C16 . 120.9(6) yes
C15 . N3 C17 . 122.2(6) yes
C16 . N3 C17 . 116.8(6) yes
N1 . C1 O1 . 125.5(6) yes
N1 . C1 H11 . 117.0 no
O1 . C1 H11 . 117.5 no
N1 . C2 H21 . 108.9 no
N1 . C2 H22 . 109.9 no
H21 . C2 H22 . 109.8 no
N1 . C2 H23 . 109.6 no
H21 . C2 H23 . 109.3 no
H22 . C2 H23 . 109.4 no
N1 . C3 H31 . 109.9 no
N1 . C3 H32 . 109.5 no
H31 . C3 H32 . 110.1 no
N1 . C3 H33 . 108.6 no
H31 . C3 H33 . 109.2 no
H32 . C3 H33 . 109.5 no
N2 . C4 O2 . 125.2(6) yes
N2 . C4 H41 . 116.7 no
O2 . C4 H41 . 118.1 no
N2 . C5 H51 . 109.5 no
N2 . C5 H53 . 109.6 no
H51 . C5 H53 . 109.9 no
N2 . C5 H52 . 109.2 no
H51 . C5 H52 . 109.1 no
H53 . C5 H52 . 109.5 no
N2 . C6 H61 . 109.5 no
N2 . C6 H63 . 110.7 no
H61 . C6 H63 . 109.0 no
N2 . C6 H62 . 109.3 no
H61 . C6 H62 . 109.1 no
H63 . C6 H62 . 109.2 no
C8 . C7 O3 . 114.3(6) yes
C8 . C7 O4 . 114.9(5) yes
O3 . C7 O4 . 130.8(6) yes
C7 . C8 F3 . 109.5(7) yes
C7 . C8 F1 . 114.2(7) yes
F3 . C8 F1 . 103.6(9) yes
C7 . C8 F2 . 114.9(7) yes
F3 . C8 F2 . 106.2(9) yes
F1 . C8 F2 . 107.6(9) yes
C10 . C9 O5 . 115.0(6) yes
C10 . C9 O6 . 115.1(6) yes
O5 . C9 O6 . 129.8(6) yes
C9 . C10 F6 . 109.1(7) yes
C9 . C10 F4 . 112.4(7) yes
F6 . C10 F4 . 102.6(8) yes
C9 . C10 F5 . 115.7(6) yes
F6 . C10 F5 . 103.2(9) yes
F4 . C10 F5 . 112.4(9) yes
C12 . C11 O7 . 117.4(5) yes
C12 . C11 O8 . 122.2(5) yes
O7 . C11 O8 . 120.3(5) yes
C11 . C12 H123 . 111.0 no
C11 . C12 H122 . 109.1 no
H123 . C12 H122 . 109.9 no
C11 . C12 H121 . 109.4 no
H123 . C12 H121 . 109.2 no
H122 . C12 H121 . 108.1 no
C14 . C13 O9 . 115.5(6) yes
C14 . C13 O10 . 115.7(5) yes
O9 . C13 O10 . 128.7(6) yes
C13 . C14 F8 . 112.6(6) yes
C13 . C14 F9 . 114.8(6) yes
F8 . C14 F9 . 105.3(7) yes
C13 . C14 F7 . 111.2(6) yes
F8 . C14 F7 . 105.1(8) yes
F9 . C14 F7 . 107.1(7) yes
N3 . C15 O11 . 125.2(7) yes
N3 . C15 H151 . 117.3 no
O11 . C15 H151 . 117.5 no
N3 . C16 H162 . 109.8 no
N3 . C16 H161 . 109.6 no
H162 . C16 H161 . 109.2 no
N3 . C16 H163 . 109.2 no
H162 . C16 H163 . 109.3 no
H161 . C16 H163 . 109.6 no
N3 . C17 H172 . 110.5 no
N3 . C17 H171 . 109.5 no
H172 . C17 H171 . 109.7 no
N3 . C17 H173 . 109.1 no
H172 . C17 H173 . 109.2 no
H171 . C17 H173 . 108.8 no
C19 . C18 O12 . 117.6(5) yes
C19 . C18 O13 . 117.1(5) yes
O12 . C18 O13 . 125.3(6) yes
C19 . C18 Ce2 . 167.7(4) yes
O12 . C18 Ce2 . 54.2(3) yes
O13 . C18 Ce2 . 71.6(3) yes
C18 . C19 F10 . 111.8(5) yes
C18 . C19 F12 . 110.7(6) yes
F10 . C19 F12 . 106.2(6) yes
C18 . C19 F11 . 114.4(5) yes
F10 . C19 F11 . 107.0(7) yes
F12 . C19 F11 . 106.4(6) yes
O15 2_666 C20 C21 . 114.1(5) yes
O15 2_666 C20 O14 . 131.0(6) yes
C21 . C20 O14 . 114.9(5) yes
C20 . C21 F14 . 112.9(6) yes
C20 . C21 F15 . 112.4(6) yes
F14 . C21 F15 . 105.8(7) yes
C20 . C21 F13 . 110.8(6) yes
F14 . C21 F13 . 109.1(7) yes
F15 . C21 F13 . 105.5(6) yes
C1 . O1 Ce1 . 135.3(4) yes
C4 . O2 Ce1 . 125.6(4) yes
C7 . O3 Ce1 . 136.3(4) yes
Ce1 2_566 O4 C7 . 137.1(4) yes
C9 . O5 Ce1 . 143.7(4) yes
C9 . O6 Ce2 . 141.5(4) yes
Ce1 2_566 O7 C11 . 146.3(4) yes
Ce1 2_566 O7 Ce1 . 112.51(15) yes
C11 . O7 Ce1 . 99.1(3) yes
C11 . O8 Ce1 . 92.1(3) yes
C11 . O8 Ce2 . 144.5(4) yes
Ce1 . O8 Ce2 . 123.45(16) yes
C13 . O9 Ce1 . 139.5(4) yes
C13 . O10 Ce2 . 121.3(4) yes
C15 . O11 Ce2 . 128.8(4) yes
C18 . O12 Ce2 . 102.9(4) yes
Ce2 2_666 O13 C18 . 165.7(4) yes
Ce2 2_666 O13 Ce2 . 108.53(15) yes
C18 . O13 Ce2 . 84.5(4) yes
C20 . O14 Ce2 . 134.9(4) yes
C20 2_666 O15 Ce2 . 135.5(4) yes
O8 . Ce1 O7 . 48.39(13) yes
O8 . Ce1 O2 . 145.48(13) yes
O7 . Ce1 O2 . 134.82(14) yes
O8 . Ce1 O4 2_566 90.61(15) yes
O7 . Ce1 O4 2_566 68.36(14) yes
O2 . Ce1 O4 2_566 69.07(15) yes
O8 . Ce1 O3 . 74.99(13) yes
O7 . Ce1 O3 . 68.62(13) yes
O2 . Ce1 O3 . 139.23(14) yes
O4 2_566 Ce1 O3 . 132.68(14) yes
O8 . Ce1 O1 . 138.56(13) yes
O7 . Ce1 O1 . 133.77(13) yes
O2 . Ce1 O1 . 69.38(14) yes
O4 2_566 Ce1 O1 . 130.45(16) yes
O3 . Ce1 O1 . 72.19(14) yes
O8 . Ce1 O7 2_566 115.16(13) yes
O7 . Ce1 O7 2_566 67.49(15) yes
O2 . Ce1 O7 2_566 85.74(14) yes
O4 2_566 Ce1 O7 2_566 72.14(15) yes
O3 . Ce1 O7 2_566 74.03(14) yes
O8 . Ce1 O9 . 70.60(14) yes
O7 . Ce1 O9 . 113.44(14) yes
O2 . Ce1 O9 . 109.74(15) yes
O4 2_566 Ce1 O9 . 144.25(16) yes
O3 . Ce1 O9 . 72.80(14) yes
O8 . Ce1 O5 . 75.88(14) yes
O7 . Ce1 O5 . 108.29(15) yes
O2 . Ce1 O5 . 71.45(15) yes
O4 2_566 Ce1 O5 . 71.95(16) yes
O3 . Ce1 O5 . 141.43(15) yes
O1 . Ce1 O7 2_566 79.05(14) yes
O1 . Ce1 O9 . 75.99(15) yes
O7 2_566 Ce1 O9 . 143.17(14) yes
O1 . Ce1 O5 . 117.60(16) yes
O7 2_566 Ce1 O5 . 142.43(14) yes
O9 . Ce1 O5 . 74.03(15) yes
O12 . Ce2 O8 . 142.34(14) yes
O12 . Ce2 O14 . 80.93(14) yes
O8 . Ce2 O14 . 135.97(13) yes
O12 . Ce2 O11 . 75.33(14) yes
O8 . Ce2 O11 . 116.61(14) yes
O14 . Ce2 O11 . 73.52(14) yes
O12 . Ce2 O15 . 73.44(14) yes
O8 . Ce2 O15 . 76.97(14) yes
O14 . Ce2 O15 . 124.66(14) yes
O11 . Ce2 O15 . 139.81(14) yes
O12 . Ce2 O10 . 75.66(14) yes
O8 . Ce2 O10 . 75.58(14) yes
O14 . Ce2 O10 . 141.13(14) yes
O11 . Ce2 O10 . 70.80(15) yes
O15 . Ce2 O10 . 77.42(14) yes
O12 . Ce2 O6 . 140.98(15) yes
O8 . Ce2 O6 . 73.44(14) yes
O14 . Ce2 O6 . 69.64(14) yes
O11 . Ce2 O6 . 72.18(15) yes
O15 . Ce2 O6 . 144.88(15) yes
O12 . Ce2 O13 2_666 118.08(14) yes
O8 . Ce2 O13 2_666 76.86(14) yes
O14 . Ce2 O13 2_666 72.39(14) yes
O11 . Ce2 O13 2_666 140.28(14) yes
O15 . Ce2 O13 2_666 77.91(14) yes
O12 . Ce2 O13 . 46.64(12) yes
O8 . Ce2 O13 . 132.67(12) yes
O14 . Ce2 O13 . 63.88(12) yes
O11 . Ce2 O13 . 110.24(14) yes
O15 . Ce2 O13 . 62.80(13) yes
O12 . Ce2 C18 . 22.92(14) yes
O8 . Ce2 C18 . 141.56(14) yes
O14 . Ce2 C18 . 72.78(14) yes
O11 . Ce2 C18 . 93.68(15) yes
O15 . Ce2 C18 . 64.59(15) yes
O10 . Ce2 O6 . 112.30(15) yes
O10 . Ce2 O13 2_666 146.37(15) yes
O6 . Ce2 O13 2_666 77.31(15) yes
O10 . Ce2 O13 . 115.64(13) yes
O6 . Ce2 O13 . 129.70(13) yes
O13 2_666 Ce2 O13 . 71.47(15) yes
O10 . Ce2 C18 . 94.52(15) yes
O6 . Ce2 C18 . 142.22(15) yes
O13 2_666 Ce2 C18 . 95.18(15) yes
O13 . Ce2 C18 . 23.83(13) yes

loop_
_geom_bond_atom_site_label_1
_geom_bond_atom_site_label_2
_geom_bond_site_symmetry_2
_geom_bond_distance
_geom_bond_publ_flag
F1 C8 . 1.273(10) yes
F2 C8 . 1.253(10) yes
F3 C8 . 1.285(12) yes
F4 C10 . 1.268(10) yes
F5 C10 . 1.247(9) yes
F6 C10 . 1.339(11) yes
F7 C14 . 1.286(9) yes
F8 C14 . 1.298(9) yes
F9 C14 . 1.289(8) yes
F10 C19 . 1.335(8) yes
F11 C19 . 1.307(8) yes
F12 C19 . 1.328(8) yes
F13 C21 . 1.321(9) yes
F14 C21 . 1.324(9) yes
F15 C21 . 1.323(8) yes
N1 C1 . 1.306(8) yes
N1 C2 . 1.449(8) yes
N1 C3 . 1.451(8) yes
N2 C4 . 1.313(7) yes
N2 C5 . 1.434(9) yes
N2 C6 . 1.468(8) yes
N3 C15 . 1.308(8) yes
N3 C16 . 1.455(9) yes
N3 C17 . 1.442(9) yes
C1 O1 . 1.235(7) yes
C1 H11 . 0.933 no
C2 H21 . 0.959 no
C2 H22 . 0.955 no
C2 H23 . 0.965 no
C3 H31 . 0.962 no
C3 H32 . 0.962 no
C3 H33 . 0.959 no
C4 O2 . 1.252(7) yes
C4 H41 . 0.937 no
C5 H51 . 0.960 no
C5 H53 . 0.960 no
C5 H52 . 0.952 no
C6 H61 . 0.961 no
C6 H63 . 0.963 no
C6 H62 . 0.963 no
C7 C8 . 1.548(9) yes
C7 O3 . 1.236(7) yes
C7 O4 . 1.240(8) yes
C9 C10 . 1.542(9) yes
C9 O5 . 1.232(8) yes
C9 O6 . 1.232(7) yes
C11 C12 . 1.503(8) yes
C11 O7 . 1.263(7) yes
C11 O8 . 1.264(7) yes
C12 H123 . 0.974 no
C12 H122 . 0.971 no
C12 H121 . 0.967 no
C13 C14 . 1.531(9) yes
C13 O9 . 1.258(7) yes
C13 O10 . 1.233(7) yes
C15 O11 . 1.249(8) yes
C15 H151 . 0.933 no
C16 H162 . 0.955 no
C16 H161 . 0.956 no
C16 H163 . 0.956 no
C17 H172 . 0.957 no
C17 H171 . 0.964 no
C17 H173 . 0.960 no
C18 C19 . 1.526(8) yes
C18 O12 . 1.237(7) yes
C18 O13 . 1.256(7) yes
C18 Ce2 . 3.095(6) yes
C20 O15 2_666 1.238(7) yes
C20 C21 . 1.542(9) yes
C20 O14 . 1.241(7) yes
O1 Ce1 . 2.495(4) yes
O2 Ce1 . 2.522(4) yes
O3 Ce1 . 2.501(4) yes
O4 Ce1 2_566 2.514(4) yes
O5 Ce1 . 2.454(4) yes
O6 Ce2 . 2.460(4) yes
O7 Ce1 2_566 2.477(4) yes
O7 Ce1 . 2.596(4) yes
O8 Ce1 . 2.744(4) yes
O8 Ce2 . 2.557(4) yes
O9 Ce1 . 2.469(4) yes
O10 Ce2 . 2.471(4) yes
O11 Ce2 . 2.502(5) yes
O12 Ce2 . 2.575(4) yes
O13 Ce2 2_666 2.433(4) yes
O13 Ce2 . 2.951(4) yes
O14 Ce2 . 2.527(4) yes
O15 Ce2 . 2.485(4) yes

loop_
_geom_hbond_atom_site_label_D
_geom_hbond_atom_site_label_H
_geom_hbond_atom_site_label_A
_geom_hbond_site_symmetry_A
_geom_hbond_angle_DHA
_geom_hbond_distance_DH
_geom_hbond_distance_HA
_geom_hbond_distance_DA
_geom_hbond_publ_flag
C15 H151 O14 . 124 0.93 2.39 3.015(10) yes
C12 H121 O1 2_566 150 0.97 2.54 3.417(10) yes
